data_4107309
loop_
_publ_author_name
'Jie-Peng Zhang'
'Susumu Kitagawa'

_publ_section_title
;
 Supramolecular Isomerism, Framework Flexibility, Unsaturated Metal
 Center, and Porous Property of Ag(I)/Cu(I)
 3,3',5,5'-Tetrametyl-4,4'-Bipyrazolate
;
_journal_name_full 'Journal of the American Chemical Society'
_journal_page_first 907
_journal_page_last 917
_journal_paper_doi 10.1021/ja075408b
_journal_volume 130
_journal_year 2008
_chemical_formula_sum 'C10 H12 Cu2 N4'
_chemical_formula_weight 315.32
_chemical_name_systematic
; 
 ? 
;
_space_group_IT_number 220
_symmetry_cell_setting cubic
_symmetry_space_group_name_Hall 'I -4bd 2c 3'
_symmetry_space_group_name_H-M 'I -4 3 d'
_atom_sites_solution_hydrogens geom
_atom_sites_solution_primary direct
_atom_sites_solution_secondary difmap
_audit_creation_method SHELXL-97
_cell_angle_alpha 90.00
_cell_angle_beta 90.00
_cell_angle_gamma 90.00
_cell_formula_units_Z 48
_cell_length_a 26.407(3)
_cell_length_b 26.407(3)
_cell_length_c 26.407(3)
_cell_measurement_temperature 373(2)
_cell_volume 18414(4)
_computing_structure_refinement 'SHELXL-97 (Sheldrick, 1997)'
_computing_structure_solution 'SHELXS-97 (Sheldrick, 1990)'
_diffrn_ambient_temperature 373(2)
_diffrn_measured_fraction_theta_full 1.000
_diffrn_measured_fraction_theta_max 1.000
_diffrn_measurement_device_type CCD
_diffrn_measurement_method '/w scan'
_diffrn_radiation_monochromator graphite
_diffrn_radiation_source 'fine-focus sealed tube'
_diffrn_radiation_type MoK\a
_diffrn_radiation_wavelength 0.71073
_diffrn_reflns_av_R_equivalents 0.0900
_diffrn_reflns_av_sigmaI/netI 0.0395
_diffrn_reflns_limit_h_max 31
_diffrn_reflns_limit_h_min -19
_diffrn_reflns_limit_k_max 26
_diffrn_reflns_limit_k_min -31
_diffrn_reflns_limit_l_max 30
_diffrn_reflns_limit_l_min -30
_diffrn_reflns_number 29240
_diffrn_reflns_theta_full 25.35
_diffrn_reflns_theta_max 25.35
_diffrn_reflns_theta_min 1.89
_exptl_absorpt_coefficient_mu 2.753
_exptl_absorpt_correction_T_max 0.8746
_exptl_absorpt_correction_T_min 0.6090
_exptl_absorpt_correction_type empirical
_exptl_absorpt_process_details REQABA
_exptl_crystal_colour prism
_exptl_crystal_density_diffrn 1.365
_exptl_crystal_description colorless
_exptl_crystal_F_000 7584
_exptl_crystal_size_max 0.20
_exptl_crystal_size_mid 0.15
_exptl_crystal_size_min 0.05
_refine_diff_density_max 0.281
_refine_diff_density_min -0.345
_refine_diff_density_rms 0.073
_refine_ls_abs_structure_details 'Flack H D (1983), Acta Cryst. A39, 876-881'
_refine_ls_abs_structure_Flack 0.09(7)
_refine_ls_extinction_method none
_refine_ls_goodness_of_fit_ref 1.013
_refine_ls_hydrogen_treatment constr
_refine_ls_matrix_type full
_refine_ls_number_parameters 149
_refine_ls_number_reflns 2816
_refine_ls_number_restraints 0
_refine_ls_restrained_S_all 1.013
_refine_ls_R_factor_all 0.1169
_refine_ls_R_factor_gt 0.0642
_refine_ls_shift/su_max 0.000
_refine_ls_shift/su_mean 0.000
_refine_ls_structure_factor_coef Fsqd
_refine_ls_weighting_details 'calc w=1/[\s^2^(Fo^2^)+(0.0550P)^2^+160.0000P] where P=(Fo^2^+2Fc^2^)/3'
_refine_ls_weighting_scheme calc
_refine_ls_wR_factor_gt 0.1617
_refine_ls_wR_factor_ref 0.2063
_reflns_number_gt 1467
_reflns_number_total 2816
_reflns_threshold_expression >2sigma(I)
_cod_data_source_file ja075408b-file006.cif
_cod_data_source_block 1-Cu
_cod_original_cell_volume 18415(4)
_cod_database_code 4107309

loop_
_symmetry_equiv_pos_as_xyz
'x, y, z'
'-x+1/2, -y, z+1/2'
'-x, y+1/2, -z+1/2'
'x+1/2, -y+1/2, -z'
'z, x, y'
'z+1/2, -x+1/2, -y'
'-z+1/2, -x, y+1/2'
'-z, x+1/2, -y+1/2'
'y, z, x'
'-y, z+1/2, -x+1/2'
'y+1/2, -z+1/2, -x'
'-y+1/2, -z, x+1/2'
'y+1/4, x+1/4, z+1/4'
'-y+1/4, -x+3/4, z+3/4'
'y+3/4, -x+1/4, -z+3/4'
'-y+3/4, x+3/4, -z+1/4'
'x+1/4, z+1/4, y+1/4'
'-x+3/4, z+3/4, -y+1/4'
'-x+1/4, -z+3/4, y+3/4'
'x+3/4, -z+1/4, -y+3/4'
'z+1/4, y+1/4, x+1/4'
'z+3/4, -y+1/4, -x+3/4'
'-z+3/4, y+3/4, -x+1/4'
'-z+1/4, -y+3/4, x+3/4'
'x+1/2, y+1/2, z+1/2'
'-x+1, -y+1/2, z+1'
'-x+1/2, y+1, -z+1'
'x+1, -y+1, -z+1/2'
'z+1/2, x+1/2, y+1/2'
'z+1, -x+1, -y+1/2'
'-z+1, -x+1/2, y+1'
'-z+1/2, x+1, -y+1'
'y+1/2, z+1/2, x+1/2'
'-y+1/2, z+1, -x+1'
'y+1, -z+1, -x+1/2'
'-y+1, -z+1/2, x+1'
'y+3/4, x+3/4, z+3/4'
'-y+3/4, -x+5/4, z+5/4'
'y+5/4, -x+3/4, -z+5/4'
'-y+5/4, x+5/4, -z+3/4'
'x+3/4, z+3/4, y+3/4'
'-x+5/4, z+5/4, -y+3/4'
'-x+3/4, -z+5/4, y+5/4'
'x+5/4, -z+3/4, -y+5/4'
'z+3/4, y+3/4, x+3/4'
'z+5/4, -y+3/4, -x+5/4'
'-z+5/4, y+5/4, -x+3/4'
'-z+3/4, -y+5/4, x+5/4'

loop_
_atom_site_label
_atom_site_type_symbol
_atom_site_fract_x
_atom_site_fract_y
_atom_site_fract_z
_atom_site_U_iso_or_equiv
_atom_site_adp_type
_atom_site_occupancy
_atom_site_symmetry_multiplicity
_atom_site_calc_flag
_atom_site_refinement_flags
Cu1 Cu 0.42337(7) 0.98434(7) 0.00135(7) 0.1029(6) Uani 1 1 d .
Cu2 Cu 0.23233(7) 1.14869(7) 0.23430(7) 0.1042(6) Uani 1 1 d .
N1 N 0.4109(6) 1.0320(5) 0.0517(5) 0.120(5) Uani 1 1 d .
N2 N 0.4471(5) 1.0691(6) 0.0597(5) 0.111(4) Uani 1 1 d .
C1 C 0.3243(6) 1.0125(6) 0.0714(7) 0.129(6) Uani 1 1 d .
H1A H 0.3179 1.0050 0.0364 0.193 Uiso 1 1 calc R
H1B H 0.2957 1.0300 0.0855 0.193 Uiso 1 1 calc R
H1C H 0.3297 0.9815 0.0896 0.193 Uiso 1 1 calc R
C2 C 0.3702(7) 1.0449(7) 0.0755(6) 0.108(5) Uani 1 1 d .
C3 C 0.3744(7) 1.0922(7) 0.0982(7) 0.121(5) Uani 1 1 d .
C4 C 0.4266(9) 1.1061(6) 0.0875(7) 0.132(7) Uani 1 1 d .
C5 C 0.4565(6) 1.1508(6) 0.1012(6) 0.123(6) Uani 1 1 d .
H5A H 0.4354 1.1803 0.0998 0.185 Uiso 1 1 calc R
H5B H 0.4841 1.1545 0.0779 0.185 Uiso 1 1 calc R
H5C H 0.4695 1.1467 0.1349 0.185 Uiso 1 1 calc R
N3 N 0.2843(5) 1.1469(5) 0.1874(6) 0.116(4) Uani 1 1 d .
N4 N 0.2854(6) 1.1842(6) 0.1501(6) 0.127(5) Uani 1 1 d .
C6 C 0.3240(6) 1.0633(6) 0.2038(6) 0.129(6) Uani 1 1 d .
H6A H 0.3258 1.0728 0.2388 0.194 Uiso 1 1 calc R
H6B H 0.3557 1.0486 0.1936 0.194 Uiso 1 1 calc R
H6C H 0.2973 1.0391 0.1991 0.194 Uiso 1 1 calc R
C7 C 0.3137(6) 1.1092(6) 0.1723(6) 0.101(4) Uani 1 1 d .
C8 C 0.3378(6) 1.1234(7) 0.1257(7) 0.113(5) Uani 1 1 d .
C9 C 0.3181(6) 1.1711(7) 0.1134(8) 0.117(5) Uani 1 1 d .
C10 C 0.3276(7) 1.2045(6) 0.0713(6) 0.126(5) Uani 1 1 d .
H10A H 0.3173 1.2382 0.0801 0.189 Uiso 1 1 calc R
H10B H 0.3087 1.1932 0.0424 0.189 Uiso 1 1 calc R
H10C H 0.3631 1.2043 0.0635 0.189 Uiso 1 1 calc R

loop_
_atom_site_aniso_label
_atom_site_aniso_U_11
_atom_site_aniso_U_22
_atom_site_aniso_U_33
_atom_site_aniso_U_23
_atom_site_aniso_U_13
_atom_site_aniso_U_12
Cu1 0.1064(12) 0.1023(13) 0.1000(11) 0.0018(11) -0.0012(9) 0.0011(10)
Cu2 0.1021(13) 0.1118(13) 0.0988(12) 0.0015(10) 0.0016(11) -0.0020(10)
N1 0.140(12) 0.108(10) 0.111(10) 0.013(8) 0.024(9) 0.039(9)
N2 0.109(10) 0.101(9) 0.122(11) 0.005(8) 0.000(8) -0.003(8)
C1 0.125(13) 0.117(13) 0.145(14) 0.020(11) -0.015(11) -0.003(11)
C2 0.107(12) 0.141(15) 0.076(9) -0.007(9) -0.005(8) 0.004(11)
C3 0.127(14) 0.107(13) 0.128(14) -0.012(11) 0.012(11) -0.018(11)
C4 0.18(2) 0.088(11) 0.127(14) -0.006(10) -0.059(14) -0.001(12)
C5 0.126(13) 0.111(11) 0.132(13) -0.024(10) -0.041(10) -0.006(10)
N3 0.100(9) 0.086(9) 0.162(13) 0.000(9) 0.018(8) 0.016(7)
N4 0.134(12) 0.125(12) 0.122(11) -0.010(9) 0.019(9) -0.009(9)
C6 0.138(14) 0.119(13) 0.130(14) 0.001(11) -0.024(11) 0.012(11)
C7 0.110(11) 0.098(11) 0.096(10) -0.009(9) 0.005(9) 0.016(9)
C8 0.119(12) 0.106(12) 0.116(13) -0.006(10) -0.011(11) -0.002(11)
C9 0.095(12) 0.110(13) 0.146(16) 0.005(12) -0.038(11) 0.001(9)
C10 0.146(15) 0.119(12) 0.113(12) 0.009(11) -0.014(10) 0.000(11)

loop_
_atom_type_symbol
_atom_type_description
_atom_type_scat_dispersion_real
_atom_type_scat_dispersion_imag
_atom_type_scat_source
C C 0.0033 0.0016 'International Tables Vol C Tables 4.2.6.8 and 6.1.1.4'
H H 0.0000 0.0000 'International Tables Vol C Tables 4.2.6.8 and 6.1.1.4'
N N 0.0061 0.0033 'International Tables Vol C Tables 4.2.6.8 and 6.1.1.4'
Cu Cu 0.3201 1.2651 'International Tables Vol C Tables 4.2.6.8 and 6.1.1.4'

loop_
_geom_angle_atom_site_label_1
_geom_angle_atom_site_label_2
_geom_angle_atom_site_label_3
_geom_angle
_geom_angle_site_symmetry_1
_geom_angle_site_symmetry_3
N2 Cu1 N1 174.1(6) 12_664 .
N3 Cu2 N4 175.3(6) . 9_465
C2 N1 N2 108.3(15) . .
C2 N1 Cu1 132.4(15) . .
N2 N1 Cu1 117.8(12) . .
C4 N2 N1 108.8(14) . .
C4 N2 Cu1 125.2(14) . 6_566
N1 N2 Cu1 120.9(12) . 6_566
N1 C2 C3 112.4(17) . .
N1 C2 C1 119.4(18) . .
C3 C2 C1 127.8(16) . .
C2 C3 C4 102.6(16) . .
C2 C3 C8 131.9(17) . .
C4 C3 C8 125.5(17) . .
N2 C4 C3 107.8(15) . .
N2 C4 C5 121(2) . .
C3 C4 C5 132(2) . .
C7 N3 N4 107.9(14) . .
C7 N3 Cu2 131.1(12) . .
N4 N3 Cu2 118.0(11) . .
C9 N4 N3 109.9(15) . .
C9 N4 Cu2 129.0(14) . 5_564
N3 N4 Cu2 119.0(11) . 5_564
N3 C7 C8 108.8(15) . .
N3 C7 C6 123.3(15) . .
C8 C7 C6 127.4(15) . .
C9 C8 C7 105.6(17) . .
C9 C8 C3 129.6(19) . .
C7 C8 C3 124.9(16) . .
N4 C9 C8 107.6(18) . .
N4 C9 C10 120.7(17) . .
C8 C9 C10 132(2) . .

loop_
_geom_bond_atom_site_label_1
_geom_bond_atom_site_label_2
_geom_bond_distance
_geom_bond_site_symmetry_2
Cu1 N2 1.855(13) 12_664
Cu1 N1 1.859(14) .
Cu2 N3 1.851(13) .
Cu2 N4 1.855(17) 9_465
N1 C2 1.292(18) .
N1 N2 1.384(18) .
N2 C4 1.34(2) .
N2 Cu1 1.855(13) 6_566
C1 C2 1.49(2) .
C2 C3 1.39(2) .
C3 C4 1.46(3) .
C3 C8 1.46(2) .
C4 C5 1.46(2) .
N3 C7 1.322(17) .
N3 N4 1.393(18) .
N4 C9 1.34(2) .
N4 Cu2 1.855(17) 5_564
C6 C7 1.49(2) .
C7 C8 1.43(2) .
C8 C9 1.40(2) .
C9 C10 1.44(2) .
